data_7045615
loop_
_publ_author_name
'Zhang, Xiu-Du'
'Zhao, Yue'
'Chen, Kai'
'Wang, Peng'
'Kang, Yan-Shang'
'Wu, Hua'
'Sun, Wei-Yin'

_publ_section_title
;
 Cucurbit[6]uril-based multifunctional supramolecular assemblies:
 synthesis, removal of Ba(ii) and fluorescence sensing of Fe(iii).
;
_journal_issue 11
_journal_name_full 'Dalton transactions (Cambridge, England : 2003)'
_journal_page_first 3958
_journal_page_last 3964
_journal_paper_doi 10.1039/c8dt00182k
_journal_volume 47
_journal_year 2018
_chemical_formula_moiety 'C36 H40 Ba N24 O14, 2(C14 H7 N2 O8 S2)'
_chemical_formula_sum 'C64 H54 Ba N28 O30 S4'
_chemical_formula_weight 1960.93
_space_group_crystal_system monoclinic
_space_group_IT_number 12
_space_group_name_Hall '-C 2y'
_space_group_name_H-M_alt 'C 1 2/m 1'
_symmetry_space_group_name_Hall '-C 2y'
_symmetry_space_group_name_H-M 'C 1 2/m 1'
_atom_sites_solution_hydrogens mixed
_audit_creation_method SHELXL-2014/7
_audit_update_record
;
2017-11-13 deposited with the CCDC.
2018-02-12 downloaded from the CCDC.
;
_cell_angle_alpha 90
_cell_angle_beta 97.247(4)
_cell_angle_gamma 90
_cell_formula_units_Z 2
_cell_length_a 12.5723(19)
_cell_length_b 30.869(5)
_cell_length_c 9.9896(16)
_cell_measurement_reflns_used 3754
_cell_measurement_temperature 153(2)
_cell_measurement_theta_max 27.29
_cell_measurement_theta_min 2.44
_cell_volume 3845.9(11)
_computing_cell_refinement 'Bruker SAINT'
_computing_data_collection 'Bruker APEX2'
_computing_data_reduction 'Bruker SAINT'
_computing_molecular_graphics 'Bruker SHELXTL'
_computing_publication_material 'Bruker SHELXTL'
_computing_structure_refinement 'SHELXL-2014/7 (Sheldrick, 2014)'
_computing_structure_solution 'SHELXS-97 (Sheldrick 2008)'
_diffrn_ambient_temperature 153(2)
_diffrn_measured_fraction_theta_full 0.996
_diffrn_measured_fraction_theta_max 0.996
_diffrn_measurement_device_type 'Bruker APEX-II CCD'
_diffrn_measurement_method '\f and \w scans'
_diffrn_radiation_type MoK\a
_diffrn_radiation_wavelength 0.71073
_diffrn_reflns_av_R_equivalents 0.0406
_diffrn_reflns_av_unetI/netI 0.0460
_diffrn_reflns_Laue_measured_fraction_full 0.996
_diffrn_reflns_Laue_measured_fraction_max 0.996
_diffrn_reflns_limit_h_max 14
_diffrn_reflns_limit_h_min -13
_diffrn_reflns_limit_k_max 29
_diffrn_reflns_limit_k_min -36
_diffrn_reflns_limit_l_max 11
_diffrn_reflns_limit_l_min -11
_diffrn_reflns_number 10205
_diffrn_reflns_point_group_measured_fraction_full 0.996
_diffrn_reflns_point_group_measured_fraction_max 0.996
_diffrn_reflns_theta_full 24.997
_diffrn_reflns_theta_max 24.997
_diffrn_reflns_theta_min 2.442
_diffrn_source 'fine-focus sealed tube'
_exptl_absorpt_coefficient_mu 0.732
_exptl_absorpt_correction_type none
_exptl_crystal_colour colourless
_exptl_crystal_density_diffrn 1.693
_exptl_crystal_density_method 'not measured'
_exptl_crystal_description plate
_exptl_crystal_F_000 1988
_exptl_crystal_size_max 0.260
_exptl_crystal_size_mid 0.240
_exptl_crystal_size_min 0.190
_refine_diff_density_max 1.183
_refine_diff_density_min -1.442
_refine_diff_density_rms 0.072
_refine_ls_extinction_method none
_refine_ls_goodness_of_fit_ref 1.091
_refine_ls_hydrogen_treatment mixed
_refine_ls_matrix_type full
_refine_ls_number_parameters 299
_refine_ls_number_reflns 3446
_refine_ls_number_restraints 0
_refine_ls_restrained_S_all 1.091
_refine_ls_R_factor_all 0.0989
_refine_ls_R_factor_gt 0.0699
_refine_ls_shift/su_max 0.000
_refine_ls_shift/su_mean 0.000
_refine_ls_structure_factor_coef Fsqd
_refine_ls_weighting_details 'w=1/[\s^2^(Fo^2^)+(0.0491P)^2^+21.4355P] where P=(Fo^2^+2Fc^2^)/3'
_refine_ls_weighting_scheme calc
_refine_ls_wR_factor_gt 0.1514
_refine_ls_wR_factor_ref 0.1664
_reflns_Friedel_coverage 0.000
_reflns_number_gt 2508
_reflns_number_total 3446
_reflns_threshold_expression 'I > 2\s(I)'
_cod_data_source_file c8dt00182k2.cif
_cod_data_source_block 2
_cod_depositor_comments 'Adding full bibliography for 7045614--7045615.cif.'
_cod_original_cell_volume 3846.0(10)
_cod_database_code 7045615
_shelx_shelxl_version_number 2014/7
_shelx_space_group_comment
;
The symmetry employed for this shelxl refinement is uniquely defined
by the following loop, which should always be used as a source of
symmetry information in preference to the above space-group names.
They are only intended as comments.
;
_shelx_estimated_absorpt_t_min 0.833
_shelx_estimated_absorpt_t_max 0.873

loop_
_space_group_symop_operation_xyz
'x, y, z'
'-x, y, -z'
'x+1/2, y+1/2, z'
'-x+1/2, y+1/2, -z'
'-x, -y, -z'
'x, -y, z'
'-x+1/2, -y+1/2, -z'
'x+1/2, -y+1/2, z'

loop_
_atom_site_label
_atom_site_type_symbol
_atom_site_fract_x
_atom_site_fract_y
_atom_site_fract_z
_atom_site_U_iso_or_equiv
_atom_site_adp_type
_atom_site_occupancy
_atom_site_site_symmetry_order
_atom_site_calc_flag
_atom_site_refinement_flags_posn
_atom_site_refinement_flags_adp
_atom_site_refinement_flags_occupancy
Ba1 Ba 0.5000 0.01485(4) 0.5000 0.0684(5) Uani 0.5 2 d S T P
C1 C 0.3920(5) 0.1064(2) -0.2675(8) 0.0701(19) Uani 1 1 d . . .
C2 C 0.5450(4) 0.1506(2) -0.1615(9) 0.094(3) Uani 1 1 d . . .
H2A H 0.5718 0.1453 -0.2490 0.112 Uiso 1 1 calc R U .
H2B H 0.5421 0.1824 -0.1485 0.112 Uiso 1 1 calc R U .
C3 C 0.6998(5) 0.1048(2) -0.0845(9) 0.0661(19) Uani 1 1 d . . .
C4 C 0.6379(4) 0.14827(19) 0.0801(9) 0.076(2) Uani 1 1 d . . .
H4 H 0.6447 0.1805 0.0825 0.092 Uiso 1 1 calc R U .
C5 C 0.7443(4) 0.12568(17) 0.1411(8) 0.0644(18) Uani 1 1 d . . .
H5 H 0.8025 0.1472 0.1677 0.077 Uiso 1 1 calc R U .
C6 C 0.8727(4) 0.07903(17) 0.0269(6) 0.0519(14) Uani 1 1 d . . .
H6A H 0.8879 0.0784 -0.0679 0.062 Uiso 1 1 calc R U .
H6B H 0.9280 0.0973 0.0788 0.062 Uiso 1 1 calc R U .
C7 C 0.7896(5) 0.0781(2) 0.3456(7) 0.0652(18) Uani 1 1 d . . .
H7A H 0.7607 0.0749 0.4328 0.078 Uiso 1 1 calc R U .
H7B H 0.8574 0.0946 0.3630 0.078 Uiso 1 1 calc R U .
C8 C 0.8710(5) 0.0000 -0.0006(7) 0.0392(16) Uani 1 2 d S T P
C9 C 0.9007(4) 0.02518(15) 0.2202(5) 0.0400(11) Uani 1 1 d . . .
H9 H 0.9707 0.0372 0.2633 0.048 Uiso 1 1 calc R U .
C10 C 0.7649(6) 0.0000 0.3412(8) 0.0523(19) Uani 1 2 d S T P
C11 C 0.8013(3) 0.17881(16) 0.6737(5) 0.0389(11) Uani 1 1 d . . .
C12 C 0.7866(3) 0.21038(15) 0.7685(5) 0.0347(11) Uani 1 1 d . . .
C13 C 0.7022(3) 0.23867(15) 0.7381(5) 0.0363(11) Uani 1 1 d . . .
H13 H 0.6900 0.2606 0.8012 0.044 Uiso 1 1 calc R U .
C14 C 0.6347(4) 0.23586(15) 0.6169(5) 0.0378(11) Uani 1 1 d . . .
C15 C 0.6506(4) 0.20418(18) 0.5246(5) 0.0476(13) Uani 1 1 d . . .
H15 H 0.6042 0.2020 0.4422 0.057 Uiso 1 1 calc R U .
C16 C 0.7344(4) 0.17587(18) 0.5531(5) 0.0480(13) Uani 1 1 d . . .
H16 H 0.7466 0.1541 0.4896 0.058 Uiso 1 1 calc R U .
C17 C 0.8567(4) 0.21674(16) 0.9030(5) 0.0393(11) Uani 1 1 d . . .
N1 N 0.4363(4) 0.13315(18) -0.1679(7) 0.0779(18) Uani 1 1 d . . .
N2 N 0.6202(3) 0.13235(17) -0.0550(7) 0.0738(17) Uani 1 1 d . . .
N3 N 0.7685(3) 0.09868(14) 0.0315(5) 0.0556(13) Uani 1 1 d . . .
N4 N 0.7152(4) 0.10264(16) 0.2562(6) 0.0652(15) Uani 1 1 d . . .
N5 N 0.8812(3) 0.03565(13) 0.0802(4) 0.0426(10) Uani 1 1 d . . .
N6 N 0.8131(3) 0.03573(15) 0.2975(5) 0.0520(12) Uani 1 1 d . . .
N7 N 0.8886(3) 0.14712(14) 0.7000(5) 0.0453(10) Uani 1 1 d . . .
O1 O 0.4365(4) 0.0897(2) -0.3568(5) 0.0998(19) Uani 1 1 d . . .
O2 O 0.7085(3) 0.09022(17) -0.1946(6) 0.0809(14) Uani 1 1 d . . .
O3 O 0.8598(4) 0.0000 -0.1231(6) 0.0624(15) Uani 1 2 d S T P
O4 O 0.6907(5) 0.0000 0.4092(7) 0.083(2) Uani 1 2 d S T P
O5 O 0.9040(4) 0.12184(16) 0.6127(5) 0.0845(15) Uani 1 1 d . . .
O6 O 0.9428(3) 0.14782(12) 0.8096(4) 0.0596(10) Uani 1 1 d . . .
O7 O 0.9350(3) 0.24237(11) 0.8973(3) 0.0475(9) Uani 1 1 d . . .
O8 O 0.8290(3) 0.19986(14) 1.0034(4) 0.0601(11) Uani 1 1 d . . .
O1W O 0.6355(7) 0.0000 0.7183(8) 0.151(4) Uani 1 2 d S T P
H1W1 H 0.6521 -0.0283 0.7452 0.181 Uiso 1 1 d R U .
S1 S 0.52852(10) 0.27395(5) 0.59915(14) 0.0504(4) Uani 1 1 d . . .
H7 H 1.0000 0.243(4) 1.0000 0.14(4) Uiso 1 2 d S . P

loop_
_atom_site_aniso_label
_atom_site_aniso_U_11
_atom_site_aniso_U_22
_atom_site_aniso_U_33
_atom_site_aniso_U_23
_atom_site_aniso_U_13
_atom_site_aniso_U_12
Ba1 0.0566(6) 0.1070(13) 0.0437(5) 0.000 0.0146(4) 0.000
C1 0.044(3) 0.069(4) 0.101(5) 0.046(4) 0.019(4) 0.007(3)
C2 0.030(3) 0.077(5) 0.174(8) 0.063(5) 0.011(4) -0.002(3)
C3 0.038(3) 0.049(4) 0.114(6) 0.030(4) 0.019(4) -0.009(3)
C4 0.031(3) 0.032(3) 0.167(8) -0.012(4) 0.013(4) 0.002(2)
C5 0.029(3) 0.029(3) 0.136(6) -0.013(4) 0.011(3) -0.003(2)
C6 0.028(2) 0.044(3) 0.087(4) 0.015(3) 0.017(3) 0.000(2)
C7 0.049(3) 0.067(4) 0.081(4) -0.039(3) 0.016(3) -0.012(3)
C8 0.027(3) 0.049(4) 0.043(4) 0.000 0.010(3) 0.000
C9 0.028(2) 0.040(3) 0.052(3) -0.008(2) 0.004(2) -0.004(2)
C10 0.046(4) 0.059(5) 0.054(5) 0.000 0.016(4) 0.000
C11 0.028(2) 0.039(3) 0.049(3) -0.009(2) 0.005(2) -0.003(2)
C12 0.028(2) 0.033(3) 0.043(3) -0.005(2) 0.003(2) -0.0096(19)
C13 0.033(2) 0.036(3) 0.040(3) -0.008(2) 0.006(2) -0.002(2)
C14 0.029(2) 0.042(3) 0.041(3) -0.003(2) 0.000(2) -0.004(2)
C15 0.035(3) 0.063(4) 0.043(3) -0.018(3) -0.005(2) -0.001(2)
C16 0.042(3) 0.052(3) 0.049(3) -0.026(3) 0.001(2) 0.001(2)
C17 0.030(2) 0.040(3) 0.046(3) -0.007(2) -0.001(2) 0.002(2)
N1 0.028(2) 0.061(3) 0.146(5) 0.030(4) 0.019(3) 0.000(2)
N2 0.027(2) 0.052(3) 0.143(5) 0.031(4) 0.012(3) 0.004(2)
N3 0.032(2) 0.034(2) 0.101(4) 0.007(3) 0.011(3) 0.0020(19)
N4 0.036(2) 0.047(3) 0.116(4) -0.023(3) 0.022(3) -0.002(2)
N5 0.041(2) 0.031(2) 0.058(3) 0.000(2) 0.017(2) 0.0042(18)
N6 0.047(2) 0.048(3) 0.065(3) -0.017(2) 0.020(2) -0.004(2)
N7 0.039(2) 0.041(2) 0.056(3) -0.009(2) 0.005(2) 0.0013(19)
O1 0.057(3) 0.158(6) 0.089(4) 0.045(4) 0.026(3) 0.010(3)
O2 0.053(3) 0.093(4) 0.098(4) 0.033(3) 0.014(3) 0.004(2)
O3 0.060(3) 0.074(4) 0.055(4) 0.000 0.011(3) 0.000
O4 0.082(4) 0.090(5) 0.090(5) 0.000 0.058(4) 0.000
O5 0.072(3) 0.090(3) 0.086(3) -0.044(3) -0.010(2) 0.037(3)
O6 0.066(3) 0.050(2) 0.059(2) 0.0023(19) -0.006(2) 0.0159(19)
O7 0.0358(18) 0.042(2) 0.060(2) 0.0048(17) -0.0139(16) -0.0082(16)
O8 0.052(2) 0.085(3) 0.043(2) -0.005(2) 0.0030(18) -0.017(2)
O1W 0.102(6) 0.270(13) 0.077(5) 0.000 -0.008(5) 0.000
S1 0.0396(7) 0.0593(9) 0.0501(8) -0.0097(7) -0.0033(6) 0.0111(6)

loop_
_atom_type_symbol
_atom_type_description
_atom_type_scat_dispersion_real
_atom_type_scat_dispersion_imag
_atom_type_scat_source
C C 0.0033 0.0016 'International Tables Vol C Tables 4.2.6.8 and 6.1.1.4'
N N 0.0061 0.0033 'International Tables Vol C Tables 4.2.6.8 and 6.1.1.4'
O O 0.0106 0.0060 'International Tables Vol C Tables 4.2.6.8 and 6.1.1.4'
S S 0.1246 0.1234 'International Tables Vol C Tables 4.2.6.8 and 6.1.1.4'
Ba Ba -0.3244 2.2819 'International Tables Vol C Tables 4.2.6.8 and 6.1.1.4'
H H 0.0000 0.0000 'International Tables Vol C Tables 4.2.6.8 and 6.1.1.4'

loop_
_geom_angle_atom_site_label_1
_geom_angle_atom_site_label_2
_geom_angle_atom_site_label_3
_geom_angle
_geom_angle_site_symmetry_1
_geom_angle_site_symmetry_3
Ba1 Ba1 O1W 79.97(4) 5_656 5_656
Ba1 Ba1 O1W 79.97(4) 5_656 .
O1W Ba1 O1W 159.94(8) 5_656 .
Ba1 Ba1 O4 80.25(3) 5_656 5_656
O1W Ba1 O4 74.9(2) 5_656 5_656
O1W Ba1 O4 101.6(2) . 5_656
Ba1 Ba1 O4 80.25(3) 5_656 .
O1W Ba1 O4 101.6(2) 5_656 .
O1W Ba1 O4 74.9(2) . .
O4 Ba1 O4 160.50(7) 5_656 .
Ba1 Ba1 O1 143.25(10) 5_656 1_556
O1W Ba1 O1 111.10(15) 5_656 1_556
O1W Ba1 O1 85.36(15) . 1_556
O4 Ba1 O1 69.93(11) 5_656 1_556
O4 Ba1 O1 127.92(13) . 1_556
Ba1 Ba1 O1 143.25(10) 5_656 2_655
O1W Ba1 O1 85.36(15) 5_656 2_655
O1W Ba1 O1 111.10(15) . 2_655
O4 Ba1 O1 127.92(13) 5_656 2_655
O4 Ba1 O1 69.93(11) . 2_655
O1 Ba1 O1 73.5(2) 1_556 2_655
O1 C1 N1 127.5(6) . .
O1 C1 N4 124.5(8) . 2_655
N1 C1 N4 107.9(7) . 2_655
N2 C2 N1 114.2(5) . .
N2 C2 H2A 108.7 . .
N1 C2 H2A 108.7 . .
N2 C2 H2B 108.7 . .
N1 C2 H2B 108.7 . .
H2A C2 H2B 107.6 . .
O2 C3 N3 126.9(6) . .
O2 C3 N2 125.4(7) . .
N3 C3 N2 107.6(7) . .
N2 C4 N1 115.5(5) . 2_655
N2 C4 C5 103.8(5) . .
N1 C4 C5 101.9(6) 2_655 .
N2 C4 H4 111.6 . .
N1 C4 H4 111.6 2_655 .
C5 C4 H4 111.6 . .
N4 C5 N3 114.9(4) . .
N4 C5 C4 103.9(5) . .
N3 C5 C4 102.4(5) . .
N4 C5 H5 111.6 . .
N3 C5 H5 111.6 . .
C4 C5 H5 111.6 . .
N5 C6 N3 113.7(4) . .
N5 C6 H6A 108.8 . .
N3 C6 H6A 108.8 . .
N5 C6 H6B 108.8 . .
N3 C6 H6B 108.8 . .
H6A C6 H6B 107.7 . .
N4 C7 N6 114.8(5) . .
N4 C7 H7A 108.6 . .
N6 C7 H7A 108.6 . .
N4 C7 H7B 108.6 . .
N6 C7 H7B 108.6 . .
H7A C7 H7B 107.5 . .
O3 C8 N5 126.0(3) . .
O3 C8 N5 126.0(3) . 6
N5 C8 N5 107.9(6) . 6
N5 C9 N6 114.8(4) . .
N5 C9 C9 103.1(2) . 6
N6 C9 C9 102.9(3) . 6
N5 C9 H9 111.8 . .
N6 C9 H9 111.8 . .
C9 C9 H9 111.8 6 .
O4 C10 N6 125.7(3) . 6
O4 C10 N6 125.7(3) . .
N6 C10 N6 108.7(7) 6 .
C16 C11 C12 121.5(4) . .
C16 C11 N7 118.1(4) . .
C12 C11 N7 120.4(4) . .
C13 C12 C11 117.4(4) . .
C13 C12 C17 117.2(4) . .
C11 C12 C17 125.5(4) . .
C12 C13 C14 121.4(4) . .
C12 C13 H13 119.3 . .
C14 C13 H13 119.3 . .
C15 C14 C13 120.2(4) . .
C15 C14 S1 125.2(4) . .
C13 C14 S1 114.6(4) . .
C16 C15 C14 119.2(4) . .
C16 C15 H15 120.4 . .
C14 C15 H15 120.4 . .
C15 C16 C11 120.4(5) . .
C15 C16 H16 119.8 . .
C11 C16 H16 119.8 . .
O8 C17 O7 127.3(4) . .
O8 C17 C12 118.5(4) . .
O7 C17 C12 114.0(4) . .
C1 N1 C4 114.0(5) . 2_655
C1 N1 C2 123.4(7) . .
C4 N1 C2 121.9(7) 2_655 .
C3 N2 C4 112.7(6) . .
C3 N2 C2 120.7(7) . .
C4 N2 C2 124.8(6) . .
C3 N3 C5 113.1(5) . .
C3 N3 C6 120.5(5) . .
C5 N3 C6 123.0(5) . .
C1 N4 C7 124.6(6) 2_655 .
C1 N4 C5 112.1(6) 2_655 .
C7 N4 C5 123.4(4) . .
C8 N5 C9 113.0(4) . .
C8 N5 C6 122.4(5) . .
C9 N5 C6 124.7(4) . .
C10 N6 C7 120.8(5) . .
C10 N6 C9 112.8(5) . .
C7 N6 C9 125.5(4) . .
O5 N7 O6 122.7(4) . .
O5 N7 C11 119.2(4) . .
O6 N7 C11 118.1(4) . .
C1 O1 Ba1 151.7(5) . 1_554
C10 O4 Ba1 163.2(5) . .
C10 O4 Ba1 163.2(5) . 5_656
Ba1 O4 Ba1 19.50(7) . 5_656
C17 O7 H7 115(4) . .
Ba1 O1W Ba1 20.06(8) . 5_656
Ba1 O1W H1W1 120.1 . .
Ba1 O1W H1W1 100.0 5_656 .
C14 S1 S1 105.55(17) . 2_656

loop_
_geom_bond_atom_site_label_1
_geom_bond_atom_site_label_2
_geom_bond_distance
_geom_bond_site_symmetry_2
Ba1 Ba1 0.917(2) 5_656
Ba1 O1W 2.632(8) 5_656
Ba1 O1W 2.632(8) .
Ba1 O4 2.707(6) 5_656
Ba1 O4 2.707(6) .
Ba1 O1 2.882(7) 1_556
Ba1 O1 2.882(7) 2_655
C1 O1 1.226(9) .
C1 N1 1.356(9) .
C1 N4 1.371(7) 2_655
C2 N2 1.446(8) .
C2 N1 1.463(7) .
C2 H2A 0.9900 .
C2 H2B 0.9900 .
C3 O2 1.206(8) .
C3 N3 1.369(8) .
C3 N2 1.373(8) .
C4 N2 1.427(9) .
C4 N1 1.436(9) 2_655
C4 C5 1.563(8) .
C4 H4 1.0000 .
C5 N4 1.438(8) .
C5 N3 1.439(8) .
C5 H5 1.0000 .
C6 N5 1.440(6) .
C6 N3 1.449(6) .
C6 H6A 0.9900 .
C6 H6B 0.9900 .
C7 N4 1.428(8) .
C7 N6 1.437(7) .
C7 H7A 0.9900 .
C7 H7B 0.9900 .
C8 O3 1.214(8) .
C8 N5 1.361(6) .
C8 N5 1.361(6) 6
C9 N5 1.426(6) .
C9 N6 1.459(6) .
C9 C9 1.555(9) 6
C9 H9 1.0000 .
C10 O4 1.221(9) .
C10 N6 1.357(6) 6
C10 N6 1.357(6) .
C11 C16 1.382(6) .
C11 C12 1.388(6) .
C11 N7 1.469(6) .
C12 C13 1.378(6) .
C12 C17 1.524(6) .
C13 C14 1.391(6) .
C13 H13 0.9500 .
C14 C15 1.376(7) .
C14 S1 1.771(5) .
C15 C16 1.371(7) .
C15 H15 0.9500 .
C16 H16 0.9500 .
C17 O8 1.219(6) .
C17 O7 1.270(6) .
N1 C4 1.437(9) 2_655
N4 C1 1.371(7) 2_655
N7 O5 1.204(5) .
N7 O6 1.215(5) .
O1 Ba1 2.882(7) 1_554
O4 Ba1 2.707(6) 5_656
O7 H7 1.229(4) .
O1W Ba1 2.632(8) 5_656
O1W H1W1 0.9300 .
S1 S1 2.020(3) 2_656

loop_
_geom_torsion_atom_site_label_1
_geom_torsion_atom_site_label_2
_geom_torsion_atom_site_label_3
_geom_torsion_atom_site_label_4
_geom_torsion
_geom_torsion_site_symmetry_1
_geom_torsion_site_symmetry_4
N2 C4 C5 N4 -122.3(5) . .
N1 C4 C5 N4 -2.0(6) 2_655 .
N2 C4 C5 N3 -2.3(6) . .
N1 C4 C5 N3 118.0(5) 2_655 .
C16 C11 C12 C13 0.3(7) . .
N7 C11 C12 C13 -179.1(4) . .
C16 C11 C12 C17 -179.0(5) . .
N7 C11 C12 C17 1.6(7) . .
C11 C12 C13 C14 -0.2(7) . .
C17 C12 C13 C14 179.1(4) . .
C12 C13 C14 C15 0.5(7) . .
C12 C13 C14 S1 178.0(4) . .
C13 C14 C15 C16 -0.7(8) . .
S1 C14 C15 C16 -178.0(4) . .
C14 C15 C16 C11 0.7(8) . .
C12 C11 C16 C15 -0.5(8) . .
N7 C11 C16 C15 178.9(5) . .
C13 C12 C17 O8 85.9(6) . .
C11 C12 C17 O8 -94.9(6) . .
C13 C12 C17 O7 -89.2(5) . .
C11 C12 C17 O7 90.0(6) . .
O1 C1 N1 C4 178.7(6) . 2_655
N4 C1 N1 C4 1.7(7) 2_655 2_655
O1 C1 N1 C2 7.7(10) . .
N4 C1 N1 C2 -169.3(5) 2_655 .
N2 C2 N1 C1 -108.9(8) . .
N2 C2 N1 C4 80.8(8) . 2_655
O2 C3 N2 C4 -172.9(6) . .
N3 C3 N2 C4 4.5(6) . .
O2 C3 N2 C2 -7.5(9) . .
N3 C3 N2 C2 169.9(5) . .
N1 C4 N2 C3 -111.9(6) 2_655 .
C5 C4 N2 C3 -1.2(6) . .
N1 C4 N2 C2 83.5(7) 2_655 .
C5 C4 N2 C2 -165.9(5) . .
N1 C2 N2 C3 109.0(7) . .
N1 C2 N2 C4 -87.5(8) . .
O2 C3 N3 C5 171.1(6) . .
N2 C3 N3 C5 -6.3(6) . .
O2 C3 N3 C6 11.0(9) . .
N2 C3 N3 C6 -166.3(4) . .
N4 C5 N3 C3 117.3(5) . .
C4 C5 N3 C3 5.3(6) . .
N4 C5 N3 C6 -83.3(6) . .
C4 C5 N3 C6 164.8(5) . .
N5 C6 N3 C3 -108.2(6) . .
N5 C6 N3 C5 93.8(6) . .
N6 C7 N4 C1 98.7(7) . 2_655
N6 C7 N4 C5 -80.0(7) . .
N3 C5 N4 C1 -107.9(5) . 2_655
C4 C5 N4 C1 3.2(6) . 2_655
N3 C5 N4 C7 70.9(7) . .
C4 C5 N4 C7 -178.1(5) . .
O3 C8 N5 C9 -175.8(6) . .
N5 C8 N5 C9 1.0(7) 6 .
O3 C8 N5 C6 4.2(9) . .
N5 C8 N5 C6 -179.0(3) 6 .
N6 C9 N5 C8 -111.7(5) . .
C9 C9 N5 C8 -0.6(4) 6 .
N6 C9 N5 C6 68.3(6) . .
C9 C9 N5 C6 179.4(4) 6 .
N3 C6 N5 C8 99.2(6) . .
N3 C6 N5 C9 -80.8(6) . .
O4 C10 N6 C7 9.2(11) . .
N6 C10 N6 C7 -170.5(4) 6 .
O4 C10 N6 C9 179.0(7) . .
N6 C10 N6 C9 -0.7(8) 6 .
N4 C7 N6 C10 -99.8(7) . .
N4 C7 N6 C9 91.8(6) . .
N5 C9 N6 C10 111.6(6) . .
C9 C9 N6 C10 0.4(5) 6 .
N5 C9 N6 C7 -79.2(6) . .
C9 C9 N6 C7 169.6(5) 6 .
C16 C11 N7 O5 5.3(7) . .
C12 C11 N7 O5 -175.2(5) . .
C16 C11 N7 O6 -175.1(5) . .
C12 C11 N7 O6 4.4(7) . .
N1 C1 O1 Ba1 122.5(9) . 1_554
N4 C1 O1 Ba1 -61.0(12) 2_655 1_554
N6 C10 O4 Ba1 -126.0(8) 6 .
N6 C10 O4 Ba1 54.4(19) . .
N6 C10 O4 Ba1 -54.4(19) 6 5_656
N6 C10 O4 Ba1 126.0(8) . 5_656
C15 C14 S1 S1 -18.1(5) . 2_656
C13 C14 S1 S1 164.5(3) . 2_656
